data_4068571
loop_
_publ_author_name
'Ito, Jun-ichi'
'Ujiie, Satoshi'
'Nishiyama, Hisao'

_publ_section_title
;
 New Bis(oxazolinyl)phenyl&#x2212;Ruthenium(II) Complexes and Their
 Catalytic Activity for Enantioselective Hydrogenation and Transfer
 Hydrogenation of Ketones
;
_journal_issue 2
_journal_name_full Organometallics
_journal_page_first 630
_journal_paper_doi 10.1021/om800953f
_journal_volume 28
_journal_year 2009
_chemical_absolute_configuration rm
_chemical_formula_sum 'C32 H30 N2 O5 Ru'
_chemical_formula_weight 623.65
_chemical_name_systematic
; 
 ? 
;
_space_group_IT_number 19
_symmetry_cell_setting orthorhombic
_symmetry_space_group_name_Hall 'P 2ac 2ab'
_symmetry_space_group_name_H-M 'P 21 21 21'
_atom_sites_solution_hydrogens geom
_atom_sites_solution_primary direct
_atom_sites_solution_secondary difmap
_audit_creation_method SHELXL-97
_cell_angle_alpha 90.00
_cell_angle_beta 90.00
_cell_angle_gamma 90.00
_cell_formula_units_Z 4
_cell_length_a 11.9056(6)
_cell_length_b 13.1663(6)
_cell_length_c 18.7063(9)
_cell_measurement_reflns_used 7728
_cell_measurement_temperature 173(2)
_cell_measurement_theta_max 27.48
_cell_measurement_theta_min 2.18
_cell_volume 2932.3(2)
_computing_cell_refinement 'Bruker SMART'
_computing_data_collection 'Bruker SMART'
_computing_data_reduction 'Bruker SAINT'
_computing_molecular_graphics 'Bruker SHELXTL'
_computing_publication_material 'Bruker SHELXTL'
_computing_structure_refinement 'SHELXL-97 (Sheldrick, 1997)'
_computing_structure_solution 'SHELXS-97 (Sheldrick, 1990)'
_diffrn_ambient_temperature 173(2)
_diffrn_detector_area_resol_mean 8.366
_diffrn_measured_fraction_theta_full 0.998
_diffrn_measured_fraction_theta_max 0.998
_diffrn_measurement_device_type 'CCD area detector'
_diffrn_measurement_method 'phi and omega scans'
_diffrn_radiation_monochromator graphite
_diffrn_radiation_source 'fine-focus sealed tube'
_diffrn_radiation_type MoK\a
_diffrn_radiation_wavelength 0.71073
_diffrn_reflns_av_R_equivalents 0.0206
_diffrn_reflns_av_sigmaI/netI 0.0229
_diffrn_reflns_limit_h_max 15
_diffrn_reflns_limit_h_min -8
_diffrn_reflns_limit_k_max 16
_diffrn_reflns_limit_k_min -17
_diffrn_reflns_limit_l_max 22
_diffrn_reflns_limit_l_min -24
_diffrn_reflns_number 21035
_diffrn_reflns_theta_full 27.51
_diffrn_reflns_theta_max 27.51
_diffrn_reflns_theta_min 2.31
_exptl_absorpt_coefficient_mu 0.577
_exptl_absorpt_correction_T_max 1.000000
_exptl_absorpt_correction_T_min 0.809068
_exptl_absorpt_correction_type empirical
_exptl_crystal_colour yellow
_exptl_crystal_density_diffrn 1.413
_exptl_crystal_density_method 'not measured'
_exptl_crystal_description prism
_exptl_crystal_F_000 1280
_exptl_crystal_size_max 0.60
_exptl_crystal_size_mid 0.50
_exptl_crystal_size_min 0.50
_refine_diff_density_max 0.694
_refine_diff_density_min -0.296
_refine_diff_density_rms 0.067
_refine_ls_abs_structure_details 'Flack H D (1983), Acta Cryst. A39, 876-881'
_refine_ls_abs_structure_Flack -0.017(17)
_refine_ls_extinction_method none
_refine_ls_goodness_of_fit_ref 1.080
_refine_ls_hydrogen_treatment constr
_refine_ls_matrix_type full
_refine_ls_number_parameters 365
_refine_ls_number_reflns 6735
_refine_ls_number_restraints 0
_refine_ls_restrained_S_all 1.080
_refine_ls_R_factor_all 0.0248
_refine_ls_R_factor_gt 0.0240
_refine_ls_shift/su_max 0.002
_refine_ls_shift/su_mean 0.000
_refine_ls_structure_factor_coef Fsqd
_refine_ls_weighting_details 'calc w=1/[\s^2^(Fo^2^)+(0.0395P)^2^+0.2952P] where P=(Fo^2^+2Fc^2^)/3'
_refine_ls_weighting_scheme calc
_refine_ls_wR_factor_gt 0.0607
_refine_ls_wR_factor_ref 0.0612
_reflns_number_gt 6583
_reflns_number_total 6735
_reflns_threshold_expression >2sigma(I)
_cod_data_source_file om800953f_si_001.cif
_cod_data_source_block complex_3b
_cod_depositor_comments
;
The following automatic conversions were performed:

'_symmetry_cell_setting' value 'Orthorhombic' changed to
'orthorhombic' according to
/home/saulius/struct/CIF-dictionaries/cif_core.dic dictionary named
'cif_core.dic' version 2.4.2 from
2011-04-26.

'_exptl_absorpt_correction_type' value 'Empirical'
changed to 'empirical' according to
/home/saulius/struct/CIF-dictionaries/cif_core.dic dictionary named
'cif_core.dic' version 2.4.2 from 2011-04-26.

Automatic conversion script
Id: cif_fix_values 1715 2011-07-08 13:25:40Z adriana 
;
_cod_original_sg_symbol_H-M P2(1)2(1)2(1)
_cod_database_code 4068571

loop_
_symmetry_equiv_pos_as_xyz
'x, y, z'
'-x+1/2, -y, z+1/2'
'-x, y+1/2, -z+1/2'
'x+1/2, -y+1/2, -z'

loop_
_atom_site_label
_atom_site_type_symbol
_atom_site_fract_x
_atom_site_fract_y
_atom_site_fract_z
_atom_site_U_iso_or_equiv
_atom_site_adp_type
_atom_site_occupancy
_atom_site_symmetry_multiplicity
_atom_site_calc_flag
_atom_site_refinement_flags
Ru1 Ru 0.645319(11) 0.522792(10) 0.010074(7) 0.02445(5) Uani 1 1 d .
N1 N 0.52711(13) 0.62730(11) -0.02762(10) 0.0307(4) Uani 1 1 d .
N2 N 0.73108(13) 0.38369(12) 0.01484(9) 0.0291(3) Uani 1 1 d .
O1 O 0.39981(13) 0.66175(11) -0.11313(9) 0.0400(4) Uani 1 1 d .
O2 O 0.75645(13) 0.23151(11) -0.03674(9) 0.0384(3) Uani 1 1 d .
O3 O 0.83508(14) 0.60173(15) -0.07602(10) 0.0504(4) Uani 1 1 d .
O4 O 0.69785(12) 0.59761(11) 0.10730(8) 0.0343(3) Uani 1 1 d .
O5 O 0.51634(12) 0.45537(10) 0.07130(8) 0.0308(3) Uani 1 1 d .
C1 C 0.58459(15) 0.45133(13) -0.07355(10) 0.0258(4) Uani 1 1 d .
C2 C 0.49893(15) 0.49675(13) -0.11391(10) 0.0285(4) Uani 1 1 d .
C3 C 0.44814(17) 0.44370(15) -0.17035(10) 0.0309(4) Uani 1 1 d .
C4 C 0.48662(17) 0.34559(16) -0.18396(10) 0.0323(4) Uani 1 1 d .
H4 H 0.4544 0.3097 -0.2229 0.039 Uiso 1 1 calc R
C5 C 0.56971(17) 0.29676(15) -0.14380(10) 0.0310(4) Uani 1 1 d .
C6 C 0.61850(15) 0.35200(14) -0.08758(10) 0.0271(4) Uani 1 1 d .
C7 C 0.3533(2) 0.48519(17) -0.21515(12) 0.0440(5) Uani 1 1 d .
H7A H 0.2848 0.4461 -0.2058 0.066 Uiso 1 1 calc R
H7B H 0.3729 0.4798 -0.2659 0.066 Uiso 1 1 calc R
H7C H 0.3405 0.5566 -0.2029 0.066 Uiso 1 1 calc R
C8 C 0.6028(2) 0.18981(18) -0.16213(15) 0.0440(5) Uani 1 1 d .
H8A H 0.5516 0.1630 -0.1985 0.066 Uiso 1 1 calc R
H8B H 0.5987 0.1474 -0.1191 0.066 Uiso 1 1 calc R
H8C H 0.6798 0.1893 -0.1807 0.066 Uiso 1 1 calc R
C9 C 0.47429(16) 0.59777(15) -0.08460(12) 0.0314(4) Uani 1 1 d .
C10 C 0.39222(19) 0.74825(15) -0.06347(18) 0.0481(6) Uani 1 1 d .
H10A H 0.3185 0.7491 -0.0390 0.058 Uiso 1 1 calc R
H10B H 0.4023 0.8133 -0.0892 0.058 Uiso 1 1 calc R
C11 C 0.48838(16) 0.73135(13) -0.00921(14) 0.0344(4) Uani 1 1 d .
H11 H 0.4572 0.7316 0.0404 0.041 Uiso 1 1 calc R
C12 C 0.58256(16) 0.80864(13) -0.01456(13) 0.0332(4) Uani 1 1 d .
C13 C 0.6479(2) 0.81504(15) -0.07552(12) 0.0403(4) Uani 1 1 d .
H13 H 0.6354 0.7691 -0.1139 0.048 Uiso 1 1 calc R
C14 C 0.7316(2) 0.88804(18) -0.08122(16) 0.0485(6) Uani 1 1 d .
H14 H 0.7760 0.8922 -0.1233 0.058 Uiso 1 1 calc R
C15 C 0.75011(19) 0.95483(16) -0.02507(16) 0.0492(6) Uani 1 1 d .
H15 H 0.8077 1.0045 -0.0285 0.059 Uiso 1 1 calc R
C16 C 0.6851(2) 0.94923(17) 0.03553(16) 0.0487(6) Uani 1 1 d .
H16 H 0.6971 0.9956 0.0737 0.058 Uiso 1 1 calc R
C17 C 0.60167(18) 0.87551(17) 0.04094(15) 0.0409(5) Uani 1 1 d .
H17 H 0.5576 0.8712 0.0832 0.049 Uiso 1 1 calc R
C18 C 0.70279(16) 0.32167(14) -0.03550(11) 0.0290(4) Uani 1 1 d .
C19 C 0.8435(2) 0.23703(18) 0.01821(13) 0.0451(5) Uani 1 1 d .
H19A H 0.9189 0.2420 -0.0038 0.054 Uiso 1 1 calc R
H19B H 0.8412 0.1763 0.0494 0.054 Uiso 1 1 calc R
C20 C 0.81563(18) 0.33470(17) 0.06146(12) 0.0359(4) Uani 1 1 d .
H20 H 0.8839 0.3787 0.0647 0.043 Uiso 1 1 calc R
C21 C 0.7681(2) 0.31768(18) 0.13487(12) 0.0417(5) Uani 1 1 d .
C22 C 0.6856(2) 0.2470(2) 0.14563(15) 0.0547(7) Uani 1 1 d .
H22 H 0.6582 0.2078 0.1067 0.066 Uiso 1 1 calc R
C23 C 0.6414(3) 0.2329(2) 0.21494(17) 0.0659(8) Uani 1 1 d .
H23 H 0.5846 0.1836 0.2231 0.079 Uiso 1 1 calc R
C24 C 0.6811(3) 0.2908(3) 0.27034(17) 0.0669(9) Uani 1 1 d .
H24 H 0.6511 0.2813 0.3169 0.080 Uiso 1 1 calc R
C25 C 0.7626(3) 0.3615(3) 0.25990(16) 0.0676(9) Uani 1 1 d .
H25 H 0.7895 0.4008 0.2989 0.081 Uiso 1 1 calc R
C26 C 0.8061(2) 0.3759(2) 0.19258(14) 0.0512(6) Uani 1 1 d .
H26 H 0.8624 0.4258 0.1852 0.061 Uiso 1 1 calc R
C27 C 0.75957(16) 0.57398(15) -0.04297(11) 0.0301(4) Uani 1 1 d .
C28 C 0.7046(3) 0.6532(3) 0.22646(15) 0.0622(8) Uani 1 1 d .
H28A H 0.7738 0.6197 0.2424 0.093 Uiso 1 1 calc R
H28B H 0.6522 0.6586 0.2667 0.093 Uiso 1 1 calc R
H28C H 0.7224 0.7213 0.2086 0.093 Uiso 1 1 calc R
C29 C 0.65133(19) 0.59139(16) 0.16734(11) 0.0368(4) Uani 1 1 d .
C30 C 0.55727(18) 0.53125(18) 0.18408(11) 0.0405(5) Uani 1 1 d .
H30 H 0.5304 0.5350 0.2318 0.049 Uiso 1 1 calc R
C31 C 0.49968(16) 0.46712(16) 0.13827(11) 0.0322(4) Uani 1 1 d .
C32 C 0.4065(2) 0.40333(19) 0.16921(14) 0.0445(5) Uani 1 1 d .
H32A H 0.3346 0.4243 0.1484 0.067 Uiso 1 1 calc R
H32B H 0.4041 0.4126 0.2212 0.067 Uiso 1 1 calc R
H32C H 0.4202 0.3316 0.1582 0.067 Uiso 1 1 calc R

loop_
_atom_site_aniso_label
_atom_site_aniso_U_11
_atom_site_aniso_U_22
_atom_site_aniso_U_33
_atom_site_aniso_U_23
_atom_site_aniso_U_13
_atom_site_aniso_U_12
Ru1 0.02155(7) 0.02114(7) 0.03065(7) -0.00119(5) -0.00330(5) -0.00087(5)
N1 0.0252(7) 0.0210(7) 0.0459(10) 0.0020(7) -0.0046(7) -0.0016(6)
N2 0.0265(7) 0.0291(7) 0.0317(7) 0.0003(7) -0.0017(7) 0.0038(6)
O1 0.0320(7) 0.0311(7) 0.0569(10) 0.0048(7) -0.0140(7) 0.0032(6)
O2 0.0402(8) 0.0316(7) 0.0434(8) -0.0084(6) -0.0030(7) 0.0142(6)
O3 0.0370(9) 0.0641(10) 0.0502(10) 0.0059(8) 0.0012(7) -0.0135(8)
O4 0.0302(7) 0.0336(7) 0.0392(8) -0.0065(6) -0.0017(6) -0.0068(6)
O5 0.0281(7) 0.0267(7) 0.0376(7) -0.0017(5) -0.0017(5) -0.0036(5)
C1 0.0230(8) 0.0240(8) 0.0305(9) 0.0005(6) 0.0000(7) -0.0045(6)
C2 0.0256(9) 0.0256(10) 0.0344(9) 0.0048(7) -0.0023(7) -0.0052(7)
C3 0.0285(9) 0.0350(9) 0.0292(9) 0.0077(7) -0.0019(7) -0.0090(8)
C4 0.0319(10) 0.0377(10) 0.0274(9) -0.0036(8) 0.0005(7) -0.0107(8)
C5 0.0276(9) 0.0320(9) 0.0334(9) -0.0067(8) 0.0049(7) -0.0049(8)
C6 0.0249(9) 0.0268(8) 0.0295(9) -0.0007(7) 0.0026(7) -0.0006(7)
C7 0.0458(12) 0.0422(11) 0.0440(11) 0.0108(9) -0.0182(10) -0.0092(11)
C8 0.0360(11) 0.0401(12) 0.0558(14) -0.0201(11) -0.0019(10) 0.0022(9)
C9 0.0242(9) 0.0252(9) 0.0447(11) 0.0076(8) -0.0034(8) -0.0032(7)
C10 0.0329(12) 0.0264(10) 0.0851(19) -0.0040(11) -0.0148(11) 0.0056(9)
C11 0.0247(9) 0.0219(8) 0.0568(12) -0.0001(9) -0.0017(9) 0.0014(6)
C12 0.0256(9) 0.0220(8) 0.0519(11) 0.0001(8) -0.0036(8) 0.0024(7)
C13 0.0436(12) 0.0287(9) 0.0487(11) -0.0011(8) -0.0029(11) -0.0026(9)
C14 0.0470(13) 0.0375(12) 0.0609(15) 0.0049(11) 0.0087(12) -0.0056(10)
C15 0.0342(11) 0.0300(10) 0.0835(18) -0.0022(11) 0.0023(11) -0.0062(8)
C16 0.0390(11) 0.0357(11) 0.0715(16) -0.0157(11) -0.0052(11) -0.0054(9)
C17 0.0294(10) 0.0359(11) 0.0574(13) -0.0109(10) 0.0027(10) -0.0004(8)
C18 0.0275(9) 0.0276(8) 0.0320(9) 0.0005(7) 0.0033(7) 0.0028(7)
C19 0.0455(13) 0.0449(11) 0.0449(12) -0.0055(10) -0.0071(11) 0.0223(10)
C20 0.0315(10) 0.0395(11) 0.0367(10) -0.0014(9) -0.0056(8) 0.0120(8)
C21 0.0435(12) 0.0443(12) 0.0374(11) 0.0048(9) -0.0040(9) 0.0206(10)
C22 0.0627(17) 0.0503(14) 0.0512(15) 0.0108(12) -0.0034(12) 0.0094(13)
C23 0.0685(18) 0.0578(16) 0.0713(18) 0.0221(14) 0.0060(17) 0.0096(16)
C24 0.079(2) 0.075(2) 0.0465(15) 0.0132(14) 0.0064(13) 0.0291(17)
C25 0.087(2) 0.0738(19) 0.0420(14) -0.0061(14) -0.0030(14) 0.0265(19)
C26 0.0546(15) 0.0537(15) 0.0454(13) -0.0043(11) -0.0058(11) 0.0209(12)
C27 0.0272(9) 0.0316(9) 0.0315(9) 0.0012(8) -0.0043(7) -0.0049(8)
C28 0.0574(16) 0.0768(19) 0.0523(15) -0.0326(15) 0.0045(13) -0.0235(15)
C29 0.0332(10) 0.0361(10) 0.0410(10) -0.0113(8) -0.0036(9) -0.0014(9)
C30 0.0341(10) 0.0511(12) 0.0363(10) -0.0134(10) 0.0066(8) -0.0043(10)
C31 0.0258(9) 0.0301(10) 0.0407(10) -0.0003(8) 0.0015(7) 0.0030(8)
C32 0.0368(12) 0.0484(13) 0.0482(13) 0.0045(10) 0.0059(10) -0.0067(10)

loop_
_atom_type_symbol
_atom_type_description
_atom_type_scat_dispersion_real
_atom_type_scat_dispersion_imag
_atom_type_scat_source
C C 0.0033 0.0016 'International Tables Vol C Tables 4.2.6.8 and 6.1.1.4'
H H 0.0000 0.0000 'International Tables Vol C Tables 4.2.6.8 and 6.1.1.4'
N N 0.0061 0.0033 'International Tables Vol C Tables 4.2.6.8 and 6.1.1.4'
O O 0.0106 0.0060 'International Tables Vol C Tables 4.2.6.8 and 6.1.1.4'
Ru Ru -1.2594 0.8363 'International Tables Vol C Tables 4.2.6.8 and 6.1.1.4'

loop_
_geom_angle_atom_site_label_1
_geom_angle_atom_site_label_2
_geom_angle_atom_site_label_3
_geom_angle
C27 Ru1 C1 91.05(8)
C27 Ru1 N1 94.35(8)
C1 Ru1 N1 78.39(7)
C27 Ru1 N2 89.01(8)
C1 Ru1 N2 78.16(7)
N1 Ru1 N2 156.37(6)
C27 Ru1 O5 176.90(8)
C1 Ru1 O5 87.88(6)
N1 Ru1 O5 88.29(6)
N2 Ru1 O5 87.93(6)
C27 Ru1 O4 94.25(7)
C1 Ru1 O4 174.63(7)
N1 Ru1 O4 100.29(6)
N2 Ru1 O4 102.78(6)
O5 Ru1 O4 86.88(5)
C9 N1 C11 108.44(17)
C9 N1 Ru1 113.97(13)
C11 N1 Ru1 137.52(14)
C18 N2 C20 109.36(16)
C18 N2 Ru1 113.20(13)
C20 N2 Ru1 137.42(13)
C9 O1 C10 106.06(17)
C18 O2 C19 106.27(16)
C29 O4 Ru1 126.57(13)
C31 O5 Ru1 126.43(13)
C6 C1 C2 120.62(17)
C6 C1 Ru1 119.54(14)
C2 C1 Ru1 119.49(13)
C1 C2 C3 120.41(17)
C1 C2 C9 109.30(16)
C3 C2 C9 130.23(18)
C4 C3 C2 117.20(18)
C4 C3 C7 118.69(18)
C2 C3 C7 124.08(19)
C3 C4 C5 124.07(18)
C4 C5 C6 117.18(18)
C4 C5 C8 119.60(18)
C6 C5 C8 123.2(2)
C1 C6 C5 120.47(18)
C1 C6 C18 109.36(17)
C5 C6 C18 130.14(18)
N1 C9 O1 117.49(19)
N1 C9 C2 118.78(17)
O1 C9 C2 123.73(19)
O1 C10 C11 104.91(15)
N1 C11 C12 111.95(16)
N1 C11 C10 102.14(17)
C12 C11 C10 114.04(18)
C17 C12 C13 119.25(19)
C17 C12 C11 120.0(2)
C13 C12 C11 120.7(2)
C12 C13 C14 120.6(2)
C15 C14 C13 119.6(2)
C16 C15 C14 120.1(2)
C15 C16 C17 119.9(2)
C12 C17 C16 120.5(2)
N2 C18 O2 116.47(18)
N2 C18 C6 119.66(17)
O2 C18 C6 123.86(18)
O2 C19 C20 104.83(16)
N2 C20 C21 110.33(17)
N2 C20 C19 101.47(16)
C21 C20 C19 115.6(2)
C22 C21 C26 119.4(2)
C22 C21 C20 120.4(2)
C26 C21 C20 120.1(2)
C21 C22 C23 119.5(3)
C24 C23 C22 119.5(3)
C25 C24 C23 121.3(3)
C24 C25 C26 119.6(3)
C25 C26 C21 120.7(3)
O3 C27 Ru1 176.4(2)
O4 C29 C30 125.96(19)
O4 C29 C28 115.7(2)
C30 C29 C28 118.3(2)
C31 C30 C29 126.85(19)
O5 C31 C30 127.13(19)
O5 C31 C32 115.05(19)
C30 C31 C32 117.83(19)

loop_
_geom_bond_atom_site_label_1
_geom_bond_atom_site_label_2
_geom_bond_distance
Ru1 C27 1.8136(19)
Ru1 C1 1.9635(18)
Ru1 N1 2.0908(16)
Ru1 N2 2.0987(15)
Ru1 O5 2.1113(14)
Ru1 O4 2.1609(14)
N1 C9 1.297(3)
N1 C11 1.486(2)
N2 C18 1.291(3)
N2 C20 1.480(3)
O1 C9 1.334(2)
O1 C10 1.473(3)
O2 C18 1.348(2)
O2 C19 1.461(3)
O3 C27 1.151(3)
O4 C29 1.255(3)
O5 C31 1.278(3)
C1 C6 1.394(3)
C1 C2 1.403(3)
C2 C3 1.403(3)
C2 C9 1.468(3)
C3 C4 1.394(3)
C3 C7 1.509(3)
C4 C5 1.399(3)
C5 C6 1.404(3)
C5 C8 1.502(3)
C6 C18 1.454(3)
C10 C11 1.546(3)
C11 C12 1.517(2)
C12 C17 1.380(3)
C12 C13 1.383(3)
C13 C14 1.389(3)
C14 C15 1.387(4)
C15 C16 1.374(4)
C16 C17 1.393(3)
C19 C20 1.555(3)
C20 C21 1.502(3)
C21 C22 1.368(4)
C21 C26 1.399(4)
C22 C23 1.411(4)
C23 C24 1.371(5)
C24 C25 1.359(5)
C25 C26 1.374(4)
C28 C29 1.512(3)
C29 C30 1.407(3)
C30 C31 1.385(3)
C31 C32 1.507(3)
